data_7236440
loop_
_publ_author_name
'Hidalgo, Tania'
'Cooper, Lucy'
'Gorman, Martin'
'Lozano-Fern\'andez, Tamara'
'Sim\'on-V\'azquez, Rosana'
'Mouchaham, Georges'
'Marrot, J\'erome'
'Guillou, Nathalie'
'Serre, Christian'
'Fertey, Pierre'
'Gonz\'alez-Fern\'andez, \'Africa'
'Devic, Thomas'
'Horcajada, Patricia'

_publ_section_title
;
 Crystal structure dependent in vitro antioxidant activity of
 biocompatible calcium gallate MOFs
;
_journal_issue 15
_journal_name_full 'Journal of Materials Chemistry B'
_journal_page_first 2813
_journal_paper_doi 10.1039/C6TB03101C
_journal_volume 5
_journal_year 2017
_chemical_formula_moiety Ca1.5K(C7O5H2)(H2O)3.75
_chemical_formula_sum 'C7 H9.5 Ca1.5 K O8.75'
_chemical_formula_weight 332.87
_chemical_name_common Ca3K2(gal)2(H2O)7.5
_space_group_IT_number 56
_space_group_name_Hall '-P 2ab 2ac'
_space_group_name_H-M_alt 'P c c n'
_symmetry_cell_setting orthorhombic
_symmetry_space_group_name_H-M 'P c c n'
_atom_sites_solution_hydrogens geom
_atom_sites_solution_primary direct
_atom_sites_solution_secondary difmap
_audit_creation_method SHELXL-97
_audit_update_record
;
2016-11-29 deposited with the CCDC.
2017-03-15 downloaded from the CCDC.
;
_cell_angle_alpha 90.00
_cell_angle_beta 90.00
_cell_angle_gamma 90.00
_cell_formula_units_Z 8
_cell_length_a 17.1216(4)
_cell_length_b 17.4440(4)
_cell_length_c 7.8768(2)
_cell_measurement_reflns_used 33356
_cell_measurement_temperature 200(2)
_cell_measurement_theta_max 30.56
_cell_measurement_theta_min 2.34
_cell_volume 2352.56(10)
_computing_cell_refinement SAINT
_computing_data_collection SAINT
_computing_data_reduction SAINT
_computing_structure_refinement 'SHELXL-97 (Sheldrick, 2008)'
_computing_structure_solution 'SHELXS-97 (Sheldrick, 1997)'
_diffrn_ambient_temperature 200(2)
_diffrn_measured_fraction_theta_full 1.000
_diffrn_measured_fraction_theta_max 1.000
_diffrn_measurement_device_type 'CCD area detector'
_diffrn_measurement_method 'phi and omega scans'
_diffrn_radiation_monochromator graphite
_diffrn_radiation_source 'fine-focus sealed tube'
_diffrn_radiation_type MoK\a
_diffrn_radiation_wavelength 0.71073
_diffrn_reflns_av_R_equivalents 0.1083
_diffrn_reflns_av_sigmaI/netI 0.0651
_diffrn_reflns_limit_h_max 24
_diffrn_reflns_limit_h_min -24
_diffrn_reflns_limit_k_max 23
_diffrn_reflns_limit_k_min -24
_diffrn_reflns_limit_l_max 11
_diffrn_reflns_limit_l_min -11
_diffrn_reflns_number 30904
_diffrn_reflns_theta_full 30.56
_diffrn_reflns_theta_max 30.56
_diffrn_reflns_theta_min 2.34
_exptl_absorpt_coefficient_mu 1.141
_exptl_absorpt_correction_T_max 0.9142
_exptl_absorpt_correction_T_min 0.6582
_exptl_absorpt_correction_type multi-scan
_exptl_absorpt_process_details SADABS
_exptl_crystal_colour yellow
_exptl_crystal_density_diffrn 1.880
_exptl_crystal_density_method 'not measured'
_exptl_crystal_description needle
_exptl_crystal_F_000 1364
_exptl_crystal_size_max 0.40
_exptl_crystal_size_mid 0.10
_exptl_crystal_size_min 0.08
_refine_diff_density_max 0.938
_refine_diff_density_min -0.668
_refine_diff_density_rms 0.133
_refine_ls_extinction_method none
_refine_ls_goodness_of_fit_ref 1.038
_refine_ls_hydrogen_treatment constr
_refine_ls_matrix_type full
_refine_ls_number_parameters 218
_refine_ls_number_reflns 3617
_refine_ls_number_restraints 83
_refine_ls_restrained_S_all 1.032
_refine_ls_R_factor_all 0.0994
_refine_ls_R_factor_gt 0.0548
_refine_ls_shift/su_max 0.000
_refine_ls_shift/su_mean 0.000
_refine_ls_structure_factor_coef Fsqd
_refine_ls_weighting_details 'calc w=1/[\s^2^(Fo^2^)+(0.0875P)^2^+5.7841P] where P=(Fo^2^+2Fc^2^)/3'
_refine_ls_weighting_scheme calc
_refine_ls_wR_factor_gt 0.1558
_refine_ls_wR_factor_ref 0.1844
_reflns_number_gt 2251
_reflns_number_total 3617
_reflns_threshold_expression >2\s(I)
_cod_data_source_file c6tb03101c2.cif
_cod_data_source_block new
_cod_original_sg_symbol_H-M Pccn
_cod_original_formula_sum 'C7 H9.50 Ca1.50 K O8.75'
_cod_database_code 7236440

loop_
_symmetry_equiv_pos_as_xyz
'x, y, z'
'-x+1/2, -y+1/2, z'
'-x, y+1/2, -z+1/2'
'x+1/2, -y, -z+1/2'
'-x, -y, -z'
'x-1/2, y-1/2, -z'
'x, -y-1/2, z-1/2'
'-x-1/2, y, z-1/2'

loop_
_atom_site_label
_atom_site_type_symbol
_atom_site_fract_x
_atom_site_fract_y
_atom_site_fract_z
_atom_site_U_iso_or_equiv
_atom_site_adp_type
_atom_site_occupancy
_atom_site_symmetry_multiplicity
_atom_site_calc_flag
_atom_site_refinement_flags
_atom_site_disorder_assembly
_atom_site_disorder_group
Ca1A Ca 0.07915(4) 0.30342(4) 0.67783(9) 0.01119(18) Uani 0.9406(13) 1 d PD . 1
Ca2A Ca 0.2500 0.2500 0.43210(12) 0.0084(2) Uani 0.9406(13) 2 d SPD . 1
K1A K 0.21561(6) 0.48232(6) 0.68100(12) 0.0246(2) Uani 0.9406(13) 1 d PD . 1
OW1A O 0.00593(17) 0.24441(16) 0.9237(3) 0.0189(6) Uani 0.9406(13) 1 d PD . 1
O1A O -0.0749(2) 0.37147(18) 0.9539(4) 0.0270(7) Uani 0.9406(13) 1 d PD . 1
O2A O -0.02452(19) 0.38815(17) 0.6940(4) 0.0245(7) Uani 0.9406(13) 1 d PD . 1
C1A C -0.0609(2) 0.4132(2) 0.8217(5) 0.0162(7) Uani 0.9406(13) 1 d PD . 1
C2A C 0.4097(2) 0.5065(2) 0.6787(5) 0.0141(7) Uani 0.9406(13) 1 d PD . 1
C3A C 0.1056(2) 0.4686(2) 1.0262(5) 0.0146(7) Uani 0.9406(13) 1 d PD . 1
H3A H 0.0949 0.4931 0.9239 0.018 Uiso 0.9406(13) 1 calc PR . 1
C4A C 0.1366(2) 0.3947(2) 1.0247(4) 0.0102(7) Uani 0.9406(13) 1 d PD . 1
O3A O 0.15436(16) 0.35783(15) 0.8805(3) 0.0132(5) Uani 0.9406(13) 1 d PD . 1
C5A C 0.1505(2) 0.1419(2) 0.6815(5) 0.0103(6) Uani 0.9406(13) 1 d PD . 1
O4A O 0.17846(15) 0.21350(14) 0.6831(3) 0.0100(5) Uani 0.9406(13) 1 d PD . 1
C6A C 0.1370(2) 0.3958(2) 0.3387(4) 0.0111(7) Uani 0.9406(13) 1 d PD . 1
O5A O 0.15652(19) 0.36105(16) 0.4822(4) 0.0132(6) Uani 0.9406(13) 1 d PD . 1
C7A C 0.1048(2) 0.4702(2) 0.3345(5) 0.0134(7) Uani 0.9406(13) 1 d PD . 1
H7A H 0.0930 0.4952 0.4355 0.016 Uiso 0.9406(13) 1 calc PR . 1
OW2A O 0.0651(2) 0.6091(2) 0.6945(5) 0.0357(8) Uani 0.9406(13) 1 d PD . 1
OW3A O 0.2345(3) 0.5931(3) 0.9402(6) 0.0555(12) Uani 0.9406(13) 1 d PD . 1
OW4A O 0.1633(8) 0.7078(8) 0.4003(17) 0.103(4) Uiso 0.50 1 d P A 1
OW5A O 0.2500 0.7500 0.689(3) 0.156(10) Uiso 0.50 2 d SP B 1
Ca1B Ca 0.0784(6) 0.3036(6) 0.9599(13) 0.01119(18) Uani 0.0594(13) 1 d PD . 2
Ca2B Ca 0.2500 0.2500 0.7074(17) 0.0084(2) Uani 0.0594(13) 2 d SPD . 2
K1B K 0.2164(7) 0.4807(7) 0.9514(17) 0.0246(2) Uani 0.0594(13) 1 d PD . 2
OW1B O 0.0061(17) 0.2535(18) 1.214(4) 0.0189(6) Uani 0.0594(13) 1 d PD . 2
O1B O -0.062(4) 0.385(3) 1.218(5) 0.0270(7) Uani 0.0594(13) 1 d PD . 2
O2B O -0.0254(17) 0.388(2) 0.947(4) 0.0245(7) Uani 0.0594(13) 1 d PD . 2
C1B C -0.064(3) 0.416(3) 1.069(5) 0.0162(7) Uani 0.0594(13) 1 d PD . 2
C2B C 0.4107(11) 0.503(2) 0.951(5) 0.0141(7) Uani 0.0594(13) 1 d PD . 2
C3B C 0.102(2) 0.4760(18) 1.292(3) 0.0146(7) Uani 0.0594(13) 1 d PD . 2
H3B H 0.0926 0.5030 1.1920 0.018 Uiso 0.0594(13) 1 calc PR . 2
C4B C 0.133(2) 0.4014(17) 1.299(2) 0.0102(7) Uani 0.0594(13) 1 d PD . 2
O3B O 0.1515(16) 0.3624(13) 1.158(2) 0.0132(5) Uani 0.0594(13) 1 d PD . 2
C5B C 0.153(3) 0.1445(12) 0.971(6) 0.0103(6) Uani 0.0594(13) 1 d PD . 2
O4B O 0.1792(14) 0.2162(12) 0.963(3) 0.0100(5) Uani 0.0594(13) 1 d PD . 2
C6B C 0.1365(18) 0.3922(13) 0.612(2) 0.0111(7) Uani 0.0594(13) 1 d PD . 2
O5B O 0.1550(11) 0.3594(8) 0.758(2) 0.0132(6) Uani 0.0594(13) 1 d PD . 2
C7B C 0.1059(19) 0.4664(14) 0.603(3) 0.0134(7) Uani 0.0594(13) 1 d PD . 2
H7B H 0.0962 0.4924 0.7042 0.016 Uiso 0.0594(13) 1 calc PR . 2
OW2B O 0.0689(18) 0.6125(14) 0.945(5) 0.0357(8) Uani 0.0594(13) 1 d PD . 2
OW3B O 0.237(2) 0.5951(17) 1.203(4) 0.0555(12) Uani 0.0594(13) 1 d PD . 2

loop_
_atom_site_aniso_label
_atom_site_aniso_U_11
_atom_site_aniso_U_22
_atom_site_aniso_U_33
_atom_site_aniso_U_23
_atom_site_aniso_U_13
_atom_site_aniso_U_12
Ca1A 0.0140(3) 0.0123(4) 0.0072(3) -0.0001(3) 0.0002(3) 0.0022(3)
Ca2A 0.0110(4) 0.0091(4) 0.0052(4) 0.000 0.000 -0.0001(4)
K1A 0.0250(4) 0.0282(5) 0.0206(4) -0.0022(4) 0.0010(4) -0.0014(4)
OW1A 0.0206(13) 0.0204(14) 0.0157(13) 0.0063(11) 0.0025(11) 0.0019(12)
O1A 0.0398(19) 0.0208(16) 0.0205(15) 0.0017(13) 0.0045(15) 0.0096(14)
O2A 0.0338(16) 0.0207(15) 0.0190(15) -0.0020(12) 0.0049(13) 0.0160(13)
C1A 0.0193(17) 0.0136(18) 0.0156(16) -0.0004(15) -0.0011(15) 0.0063(14)
C2A 0.0159(16) 0.0109(16) 0.0156(16) -0.0005(15) 0.0015(15) -0.0036(13)
C3A 0.0192(17) 0.0156(18) 0.0091(15) 0.0013(14) -0.0016(14) 0.0038(15)
C4A 0.0116(15) 0.0120(16) 0.0069(15) -0.0031(13) -0.0012(13) -0.0001(13)
O3A 0.0202(13) 0.0139(13) 0.0055(11) -0.0032(10) -0.0013(10) 0.0025(11)
C5A 0.0122(15) 0.0087(15) 0.0100(15) 0.0004(14) -0.0008(14) 0.0002(12)
O4A 0.0154(11) 0.0071(11) 0.0074(11) -0.0001(10) 0.0012(10) -0.0003(9)
C6A 0.0122(15) 0.0125(17) 0.0086(16) 0.0004(14) -0.0009(14) 0.0005(13)
O5A 0.0183(13) 0.0127(13) 0.0087(12) 0.0036(10) 0.0007(10) 0.0026(11)
C7A 0.0187(17) 0.0141(18) 0.0075(15) -0.0011(14) -0.0003(14) 0.0045(14)
OW2A 0.040(2) 0.035(2) 0.031(2) -0.0013(17) -0.0072(18) -0.0021(16)
OW3A 0.061(3) 0.059(3) 0.046(3) -0.009(2) -0.001(2) 0.003(2)
Ca1B 0.0140(3) 0.0123(4) 0.0072(3) -0.0001(3) 0.0002(3) 0.0022(3)
Ca2B 0.0110(4) 0.0091(4) 0.0052(4) 0.000 0.000 -0.0001(4)
K1B 0.0250(4) 0.0282(5) 0.0206(4) -0.0022(4) 0.0010(4) -0.0014(4)
OW1B 0.0206(13) 0.0204(14) 0.0157(13) 0.0063(11) 0.0025(11) 0.0019(12)
O1B 0.0398(19) 0.0208(16) 0.0205(15) 0.0017(13) 0.0045(15) 0.0096(14)
O2B 0.0338(16) 0.0207(15) 0.0190(15) -0.0020(12) 0.0049(13) 0.0160(13)
C1B 0.0193(17) 0.0136(18) 0.0156(16) -0.0004(15) -0.0011(15) 0.0063(14)
C2B 0.0159(16) 0.0109(16) 0.0156(16) -0.0005(15) 0.0015(15) -0.0036(13)
C3B 0.0192(17) 0.0156(18) 0.0091(15) 0.0013(14) -0.0016(14) 0.0038(15)
C4B 0.0116(15) 0.0120(16) 0.0069(15) -0.0031(13) -0.0012(13) -0.0001(13)
O3B 0.0202(13) 0.0139(13) 0.0055(11) -0.0032(10) -0.0013(10) 0.0025(11)
C5B 0.0122(15) 0.0087(15) 0.0100(15) 0.0004(14) -0.0008(14) 0.0002(12)
O4B 0.0154(11) 0.0071(11) 0.0074(11) -0.0001(10) 0.0012(10) -0.0003(9)
C6B 0.0122(15) 0.0125(17) 0.0086(16) 0.0004(14) -0.0009(14) 0.0005(13)
O5B 0.0183(13) 0.0127(13) 0.0087(12) 0.0036(10) 0.0007(10) 0.0026(11)
C7B 0.0187(17) 0.0141(18) 0.0075(15) -0.0011(14) -0.0003(14) 0.0045(14)
OW2B 0.040(2) 0.035(2) 0.031(2) -0.0013(17) -0.0072(18) -0.0021(16)
OW3B 0.061(3) 0.059(3) 0.046(3) -0.009(2) -0.001(2) 0.003(2)

loop_
_atom_type_symbol
_atom_type_description
_atom_type_scat_dispersion_real
_atom_type_scat_dispersion_imag
_atom_type_scat_source
C C 0.0033 0.0016 'International Tables Vol C Tables 4.2.6.8 and 6.1.1.4'
H H 0.0000 0.0000 'International Tables Vol C Tables 4.2.6.8 and 6.1.1.4'
O O 0.0106 0.0060 'International Tables Vol C Tables 4.2.6.8 and 6.1.1.4'
K K 0.2009 0.2494 'International Tables Vol C Tables 4.2.6.8 and 6.1.1.4'
Ca Ca 0.2262 0.3064 'International Tables Vol C Tables 4.2.6.8 and 6.1.1.4'

loop_
_geom_angle_atom_site_label_1
_geom_angle_atom_site_label_2
_geom_angle_atom_site_label_3
_geom_angle
_geom_angle_site_symmetry_1
_geom_angle_site_symmetry_3
O3A Ca1A O5A 87.77(11) . .
O3A Ca1A O4A 81.57(9) . .
O5A Ca1A O4A 83.31(10) . .
O3A Ca1A O2A 97.46(11) . .
O5A Ca1A O2A 101.68(12) . .
O4A Ca1A O2A 174.91(10) . .
O3A Ca1A OW1A 171.70(10) . 7_565
O5A Ca1A OW1A 84.08(11) . 7_565
O4A Ca1A OW1A 98.99(9) . 7_565
O2A Ca1A OW1A 82.69(10) . 7_565
O3A Ca1A OW1A 84.97(10) . .
O5A Ca1A OW1A 172.62(12) . .
O4A Ca1A OW1A 94.29(9) . .
O2A Ca1A OW1A 80.64(10) . .
OW1A Ca1A OW1A 103.21(9) 7_565 .
O3A Ca1A C5A 98.73(10) . .
O5A Ca1A C5A 100.41(10) . .
O4A Ca1A C5A 23.85(10) . .
O2A Ca1A C5A 153.00(12) . .
OW1A Ca1A C5A 84.33(10) 7_565 .
OW1A Ca1A C5A 79.42(10) . .
O3A Ca1A Ca2A 91.46(7) . .
O5A Ca1A Ca2A 43.98(8) . .
O4A Ca1A Ca2A 40.82(6) . .
O2A Ca1A Ca2A 144.28(8) . .
OW1A Ca1A Ca2A 83.78(7) 7_565 .
OW1A Ca1A Ca2A 134.77(7) . .
C5A Ca1A Ca2A 56.55(8) . .
O3A Ca1A Ca2A 42.79(7) . 7_566
O5A Ca1A Ca2A 91.03(9) . 7_566
O4A Ca1A Ca2A 39.77(6) . 7_566
O2A Ca1A Ca2A 138.13(8) . 7_566
OW1A Ca1A Ca2A 138.71(7) 7_565 7_566
OW1A Ca1A Ca2A 82.74(7) . 7_566
C5A Ca1A Ca2A 56.22(7) . 7_566
Ca2A Ca1A Ca2A 65.351(12) . 7_566
O3A Ca1A K1A 46.99(7) . .
O5A Ca1A K1A 45.52(8) . .
O4A Ca1A K1A 95.87(7) . .
O2A Ca1A K1A 87.02(9) . .
OW1A Ca1A K1A 124.86(7) 7_565 .
OW1A Ca1A K1A 128.22(7) . .
C5A Ca1A K1A 119.72(8) . .
Ca2A Ca1A K1A 74.09(2) . .
Ca2A Ca1A K1A 73.84(2) 7_566 .
O3A Ca1A Ca1A 144.90(7) . 7_565
O5A Ca1A Ca1A 64.86(8) . 7_565
O4A Ca1A Ca1A 74.11(7) . 7_565
O2A Ca1A Ca1A 108.85(8) . 7_565
OW1A Ca1A Ca1A 30.14(7) 7_565 7_565
OW1A Ca1A Ca1A 121.24(7) . 7_565
C5A Ca1A Ca1A 67.43(7) . 7_565
Ca2A Ca1A Ca1A 53.708(16) . 7_565
Ca2A Ca1A Ca1A 112.65(2) 7_566 7_565
K1A Ca1A Ca1A 110.38(2) . 7_565
O3A Ca1A Ca1A 62.69(7) . 7_566
O5A Ca1A Ca1A 143.52(9) . 7_566
O4A Ca1A Ca1A 72.17(6) . 7_566
O2A Ca1A Ca1A 102.92(7) . 7_566
OW1A Ca1A Ca1A 125.44(7) 7_565 7_566
OW1A Ca1A Ca1A 29.86(7) . 7_566
C5A Ca1A Ca1A 66.36(7) . 7_566
Ca2A Ca1A Ca1A 111.86(2) . 7_566
Ca2A Ca1A Ca1A 52.942(16) 7_566 7_566
K1A Ca1A Ca1A 109.67(2) . 7_566
Ca1A Ca1A Ca1A 129.35(3) 7_565 7_566
O4A Ca2A O4A 70.28(12) 8_655 7_565
O4A Ca2A O4A 118.76(11) 8_655 2
O4A Ca2A O4A 149.29(11) 7_565 2
O4A Ca2A O4A 149.29(11) 8_655 .
O4A Ca2A O4A 118.76(11) 7_565 .
O4A Ca2A O4A 69.85(12) 2 .
O4A Ca2A O3A 74.64(8) 8_655 8_655
O4A Ca2A O3A 90.11(9) 7_565 8_655
O4A Ca2A O3A 66.80(8) 2 8_655
O4A Ca2A O3A 131.12(9) . 8_655
O4A Ca2A O3A 90.11(9) 8_655 7_565
O4A Ca2A O3A 74.64(8) 7_565 7_565
O4A Ca2A O3A 131.12(9) 2 7_565
O4A Ca2A O3A 66.80(8) . 7_565
O3A Ca2A O3A 161.50(12) 8_655 7_565
O4A Ca2A O5A 66.62(10) 8_655 2
O4A Ca2A O5A 130.57(10) 7_565 2
O4A Ca2A O5A 75.78(9) 2 2
O4A Ca2A O5A 89.51(10) . 2
O3A Ca2A O5A 100.61(9) 8_655 2
O3A Ca2A O5A 82.29(9) 7_565 2
O4A Ca2A O5A 130.57(10) 8_655 .
O4A Ca2A O5A 66.62(10) 7_565 .
O4A Ca2A O5A 89.51(10) 2 .
O4A Ca2A O5A 75.78(9) . .
O3A Ca2A O5A 82.29(9) 8_655 .
O3A Ca2A O5A 100.61(9) 7_565 .
O5A Ca2A O5A 162.16(15) 2 .
O4A Ca2A C5A 112.67(9) 8_655 2
O4A Ca2A C5A 127.97(9) 7_565 2
O4A Ca2A C5A 22.18(9) 2 2
O4A Ca2A C5A 85.57(9) . 2
O3A Ca2A C5A 46.98(9) 8_655 2
O3A Ca2A C5A 151.52(10) 7_565 2
O5A Ca2A C5A 91.06(9) 2 2
O5A Ca2A C5A 77.98(10) . 2
O4A Ca2A C5A 127.97(9) 8_655 .
O4A Ca2A C5A 112.67(9) 7_565 .
O4A Ca2A C5A 85.57(9) 2 .
O4A Ca2A C5A 22.18(9) . .
O3A Ca2A C5A 151.52(10) 8_655 .
O3A Ca2A C5A 46.98(9) 7_565 .
O5A Ca2A C5A 77.98(10) 2 .
O5A Ca2A C5A 91.06(9) . .
C5A Ca2A C5A 104.56(14) 2 .
O4A Ca2A C5A 21.94(9) 8_655 8_655
O4A Ca2A C5A 85.66(10) 7_565 8_655
O4A Ca2A C5A 112.88(9) 2 8_655
O4A Ca2A C5A 128.11(9) . 8_655
O3A Ca2A C5A 89.69(9) 8_655 8_655
O3A Ca2A C5A 78.94(9) 7_565 8_655
O5A Ca2A C5A 46.82(10) 2 8_655
O5A Ca2A C5A 150.99(11) . 8_655
C5A Ca2A C5A 116.02(12) 2 8_655
C5A Ca2A C5A 108.18(12) . 8_655
O4A Ca2A C5A 85.65(10) 8_655 7_565
O4A Ca2A C5A 21.93(9) 7_565 7_565
O4A Ca2A C5A 128.11(9) 2 7_565
O4A Ca2A C5A 112.88(9) . 7_565
O3A Ca2A C5A 78.94(9) 8_655 7_565
O3A Ca2A C5A 89.69(9) 7_565 7_565
O5A Ca2A C5A 150.99(11) 2 7_565
O5A Ca2A C5A 46.82(10) . 7_565
C5A Ca2A C5A 108.18(12) 2 7_565
C5A Ca2A C5A 116.02(12) . 7_565
C5A Ca2A C5A 104.31(14) 8_655 7_565
O5A K1A OW3A 162.56(12) . .
O5A K1A OW3A 104.33(11) . 8_655
OW3A K1A OW3A 89.01(14) . 8_655
O5A K1A O3A 66.83(8) . .
OW3A K1A O3A 99.38(11) . .
OW3A K1A O3A 171.05(11) 8_655 .
O5A K1A C5A 75.28(10) . 2
OW3A K1A C5A 112.67(12) . 2
OW3A K1A C5A 104.47(12) 8_655 2
O3A K1A C5A 75.26(9) . 2
O5A K1A C6A 98.34(10) . 8_656
OW3A K1A C6A 87.25(12) . 8_656
OW3A K1A C6A 110.10(12) 8_655 8_656
O3A K1A C6A 73.68(9) . 8_656
C5A K1A C6A 25.87(9) 2 8_656
O5A K1A C4A 73.25(9) . 8_655
OW3A K1A C4A 120.88(12) . 8_655
OW3A K1A C4A 80.22(12) 8_655 8_655
O3A K1A C4A 97.92(9) . 8_655
C5A K1A C4A 25.65(9) 2 8_655
C6A K1A C4A 45.52(9) 8_656 8_655
O5A K1A C3A 94.20(9) . 8_655
OW3A K1A C3A 102.12(12) . 8_655
OW3A K1A C3A 61.57(12) 8_655 8_655
O3A K1A C3A 118.98(9) . 8_655
C5A K1A C3A 43.74(10) 2 8_655
C6A K1A C3A 51.45(9) 8_656 8_655
C4A K1A C3A 24.69(9) 8_655 8_655
O5A K1A C7A 119.21(10) . 8_656
OW3A K1A C7A 70.99(12) . 8_656
OW3A K1A C7A 90.46(12) 8_655 8_656
O3A K1A C7A 95.20(9) . 8_656
C5A K1A C7A 44.01(10) 2 8_656
C6A K1A C7A 24.95(9) 8_656 8_656
C4A K1A C7A 51.39(9) 8_655 8_656
C3A K1A C7A 43.07(9) 8_655 8_656
O5A K1A C3A 101.39(9) . .
OW3A K1A C3A 61.48(12) . .
OW3A K1A C3A 140.15(12) 8_655 .
O3A K1A C3A 44.85(8) . .
C5A K1A C3A 111.22(10) 2 .
C6A K1A C3A 95.50(9) 8_656 .
C4A K1A C3A 136.86(10) 8_655 .
C3A K1A C3A 145.45(11) 8_655 .
C7A K1A C3A 102.91(10) 8_656 .
O5A K1A C7A 44.99(10) . .
OW3A K1A C7A 134.40(12) . .
OW3A K1A C7A 70.58(12) 8_655 .
O3A K1A C7A 101.06(9) . .
C5A K1A C7A 111.79(10) 2 .
C6A K1A C7A 137.66(10) 8_656 .
C4A K1A C7A 96.01(9) 8_655 .
C3A K1A C7A 102.77(10) 8_655 .
C7A K1A C7A 145.51(11) 8_656 .
C3A K1A C7A 110.10(10) . .
O5A K1A C2A 116.57(9) . .
OW3A K1A C2A 78.74(12) . .
OW3A K1A C2A 67.17(12) 8_655 .
O3A K1A C2A 117.35(9) . .
C5A K1A C2A 50.64(10) 2 .
C6A K1A C2A 43.73(10) 8_656 .
C4A K1A C2A 43.46(9) 8_655 .
C3A K1A C2A 24.20(9) 8_655 .
C7A K1A C2A 24.32(9) 8_656 .
C3A K1A C2A 125.24(10) . .
C7A K1A C2A 124.66(10) . .
Ca1A OW1A Ca1A 120.00(12) 7_566 .
C1A O2A Ca1A 130.1(3) . .
O2A C1A O1A 122.6(4) . .
O2A C1A C2A 119.4(4) . 4_466
O1A C1A C2A 117.9(3) . 4_466
C3A C2A C7A 120.4(3) 8_655 8_656
C3A C2A C1A 120.5(3) 8_655 4_566
C7A C2A C1A 119.1(3) 8_656 4_566
C3A C2A K1A 76.0(2) 8_655 .
C7A C2A K1A 76.3(2) 8_656 .
C1A C2A K1A 117.0(2) 4_566 .
C2A C3A C4A 121.1(3) 8_656 .
C2A C3A K1A 79.8(2) 8_656 8_656
C4A C3A K1A 73.5(2) . 8_656
C2A C3A K1A 141.1(3) 8_656 .
C4A C3A K1A 81.0(2) . .
K1A C3A K1A 76.76(8) 8_656 .
O3A C4A C3A 122.5(3) . .
O3A C4A C5A 119.1(3) . 7_566
C3A C4A C5A 118.4(3) . 7_566
O3A C4A K1A 112.1(2) . 8_656
C3A C4A K1A 81.8(2) . 8_656
C5A C4A K1A 75.3(2) 7_566 8_656
O3A C4A K1A 56.59(17) . .
C3A C4A K1A 75.1(2) . .
C5A C4A K1A 146.7(2) 7_566 .
K1A C4A K1A 77.10(8) 8_656 .
C4A O3A Ca1A 132.2(2) . .
C4A O3A Ca2A 111.6(2) . 7_566
Ca1A O3A Ca2A 99.79(10) . 7_566
C4A O3A K1A 100.5(2) . .
Ca1A O3A K1A 97.97(9) . .
Ca2A O3A K1A 114.41(10) 7_566 .
O4A C5A C4A 119.4(3) . 7_565
O4A C5A C6A 118.9(3) . 7_566
C4A C5A C6A 121.7(3) 7_565 7_566
O4A C5A Ca1A 44.42(16) . .
C4A C5A Ca1A 109.9(2) 7_565 .
C6A C5A Ca1A 111.6(2) 7_566 .
O4A C5A K1A 112.5(2) . 2
C4A C5A K1A 79.1(2) 7_565 2
C6A C5A K1A 78.5(2) 7_566 2
Ca1A C5A K1A 156.85(15) . 2
O4A C5A Ca2A 42.93(17) . .
C4A C5A Ca2A 79.6(2) 7_565 .
C6A C5A Ca2A 153.0(3) 7_566 .
Ca1A C5A Ca2A 70.54(8) . .
K1A C5A Ca2A 90.99(10) 2 .
O4A C5A Ca2A 42.09(16) . 7_566
C4A C5A Ca2A 153.1(3) 7_565 7_566
C6A C5A Ca2A 79.8(2) 7_566 7_566
Ca1A C5A Ca2A 71.28(8) . 7_566
K1A C5A Ca2A 91.09(10) 2 7_566
Ca2A C5A Ca2A 75.56(9) . 7_566
C5A O4A Ca1A 111.7(2) . .
C5A O4A Ca2A 116.0(2) . 7_566
Ca1A O4A Ca2A 102.12(9) . 7_566
C5A O4A Ca2A 114.9(2) . .
Ca1A O4A Ca2A 100.34(9) . .
Ca2A O4A Ca2A 109.93(10) 7_566 .
O5A C6A C7A 122.6(3) . .
O5A C6A C5A 119.3(3) . 7_565
C7A C6A C5A 118.0(3) . 7_565
O5A C6A K1A 110.4(2) . 8_655
C7A C6A K1A 82.3(2) . 8_655
C5A C6A K1A 75.6(2) 7_565 8_655
O5A C6A K1A 54.70(18) . .
C7A C6A K1A 76.3(2) . .
C5A C6A K1A 147.1(3) 7_565 .
K1A C6A K1A 77.54(8) 8_655 .
C6A O5A Ca1A 129.5(3) . .
C6A O5A Ca2A 112.0(2) . .
Ca1A O5A Ca2A 97.78(11) . .
C6A O5A K1A 102.7(2) . .
Ca1A O5A K1A 99.48(11) . .
Ca2A O5A K1A 115.57(13) . .
C2A C7A C6A 120.3(3) 8_655 .
C2A C7A K1A 79.4(2) 8_655 8_655
C6A C7A K1A 72.7(2) . 8_655
C2A C7A K1A 142.0(3) 8_655 .
C6A C7A K1A 79.4(2) . .
K1A C7A K1A 76.47(8) 8_655 .
K1A OW3A K1A 92.95(14) . 8_656
O3B Ca1B O5B 88.3(7) . .
O3B Ca1B O4B 83.0(9) . .
O5B Ca1B O4B 81.9(6) . .
O3B Ca1B O2B 99.7(11) . .
O5B Ca1B O2B 98.2(9) . .
O4B Ca1B O2B 177.3(13) . .
O3B Ca1B OW1B 173.3(8) . 7_565
O5B Ca1B OW1B 85.1(8) . 7_565
O4B Ca1B OW1B 96.6(11) . 7_565
O2B Ca1B OW1B 80.7(13) . 7_565
O3B Ca1B OW1B 83.1(9) . .
O5B Ca1B OW1B 171.4(10) . .
O4B Ca1B OW1B 97.5(8) . .
O2B Ca1B OW1B 82.8(9) . .
OW1B Ca1B OW1B 103.5(9) 7_565 .
O3B Ca1B OW2B 94.1(11) . 5_567
O5B Ca1B OW2B 116.6(9) . 5_567
O4B Ca1B OW2B 161.3(9) . 5_567
O2B Ca1B OW2B 19.2(10) . 5_567
OW1B Ca1B OW2B 88.3(9) 7_565 5_567
OW1B Ca1B OW2B 63.8(10) . 5_567
O3B Ca1B C5B 99.3(11) . .
O5B Ca1B C5B 99.6(6) . .
O4B Ca1B C5B 23.8(6) . .
O2B Ca1B C5B 154.3(13) . .
OW1B Ca1B C5B 82.5(14) 7_565 .
OW1B Ca1B C5B 82.4(8) . .
OW2B Ca1B C5B 141.7(9) 5_567 .
O3B Ca1B Ca2B 45.4(7) . 7_566
O5B Ca1B Ca2B 91.1(5) . 7_566
O4B Ca1B Ca2B 38.9(7) . 7_566
O2B Ca1B Ca2B 143.8(10) . 7_566
OW1B Ca1B Ca2B 135.2(8) 7_565 7_566
OW1B Ca1B Ca2B 83.2(8) . 7_566
OW2B Ca1B Ca2B 131.8(8) 5_567 7_566
C5B Ca1B Ca2B 54.2(12) . 7_566
O3B Ca1B Ca2B 92.7(8) . .
O5B Ca1B Ca2B 43.1(4) . .
O4B Ca1B Ca2B 40.2(5) . .
O2B Ca1B Ca2B 139.1(8) . .
OW1B Ca1B Ca2B 82.9(5) 7_565 .
OW1B Ca1B Ca2B 137.6(7) . .
OW2B Ca1B Ca2B 158.4(8) 5_567 .
C5B Ca1B Ca2B 56.6(4) . .
Ca2B Ca1B Ca2B 65.14(17) 7_566 .
O3B Ca1B K1B 46.5(4) . .
O5B Ca1B K1B 45.6(4) . .
O4B Ca1B K1B 94.1(7) . .
O2B Ca1B K1B 87.9(11) . .
OW1B Ca1B K1B 127.1(8) 7_565 .
OW1B Ca1B K1B 126.1(9) . .
OW2B Ca1B K1B 97.3(8) 5_567 .
C5B Ca1B K1B 117.8(9) . .
Ca2B Ca1B K1B 74.0(3) 7_566 .
Ca2B Ca1B K1B 72.9(3) . .
O3B Ca1B Ca1B 145.4(7) . 7_565
O5B Ca1B Ca1B 63.4(4) . 7_565
O4B Ca1B Ca1B 74.0(8) . 7_565
O2B Ca1B Ca1B 103.5(9) . 7_565
OW1B Ca1B Ca1B 29.7(5) 7_565 7_565
OW1B Ca1B Ca1B 124.8(9) . 7_565
OW2B Ca1B Ca1B 115.6(7) 5_567 7_565
C5B Ca1B Ca1B 68.7(11) . 7_565
Ca2B Ca1B Ca1B 111.9(3) 7_566 7_565
Ca2B Ca1B Ca1B 53.2(2) . 7_565
K1B Ca1B Ca1B 109.0(3) . 7_565
O4B Ca2B O4B 69.9(9) 8_655 7_565
O4B Ca2B O4B 118.9(9) 8_655 2
O4B Ca2B O4B 151.4(9) 7_565 2
O4B Ca2B O4B 151.4(9) 8_655 .
O4B Ca2B O4B 118.9(9) 7_565 .
O4B Ca2B O4B 67.6(15) 2 .
O4B Ca2B O5B 67.0(6) 8_655 2
O4B Ca2B O5B 130.3(7) 7_565 2
O4B Ca2B O5B 74.5(6) 2 2
O4B Ca2B O5B 90.5(6) . 2
O4B Ca2B O5B 130.3(7) 8_655 .
O4B Ca2B O5B 67.0(6) 7_565 .
O4B Ca2B O5B 90.5(6) 2 .
O4B Ca2B O5B 74.5(6) . .
O5B Ca2B O5B 162.1(9) 2 .
O4B Ca2B O3B 74.6(6) 8_655 8_655
O4B Ca2B O3B 91.3(7) 7_565 8_655
O4B Ca2B O3B 67.6(8) 2 8_655
O4B Ca2B O3B 129.0(10) . 8_655
O5B Ca2B O3B 100.0(6) 2 8_655
O5B Ca2B O3B 82.7(6) . 8_655
O4B Ca2B O3B 91.3(7) 8_655 7_565
O4B Ca2B O3B 74.6(6) 7_565 7_565
O4B Ca2B O3B 129.0(10) 2 7_565
O4B Ca2B O3B 67.6(8) . 7_565
O5B Ca2B O3B 82.7(6) 2 7_565
O5B Ca2B O3B 100.0(6) . 7_565
O3B Ca2B O3B 162.9(10) 8_655 7_565
O4B Ca2B C5B 23.5(8) 8_655 8_655
O4B Ca2B C5B 86.2(6) 7_565 8_655
O4B Ca2B C5B 112.1(7) 2 8_655
O4B Ca2B C5B 128.5(6) . 8_655
O5B Ca2B C5B 45.9(6) 2 8_655
O5B Ca2B C5B 152.0(7) . 8_655
O3B Ca2B C5B 90.6(7) 8_655 8_655
O3B Ca2B C5B 79.1(7) 7_565 8_655
O4B Ca2B C5B 86.2(6) 8_655 7_565
O4B Ca2B C5B 23.5(8) 7_565 7_565
O4B Ca2B C5B 128.5(6) 2 7_565
O4B Ca2B C5B 112.1(7) . 7_565
O5B Ca2B C5B 152.0(7) 2 7_565
O5B Ca2B C5B 45.9(6) . 7_565
O3B Ca2B C5B 79.1(7) 8_655 7_565
O3B Ca2B C5B 90.6(7) 7_565 7_565
C5B Ca2B C5B 106.2(9) 8_655 7_565
O4B Ca2B C5B 113.9(11) 8_655 2
O4B Ca2B C5B 130.4(9) 7_565 2
O4B Ca2B C5B 21.7(6) 2 2
O4B Ca2B C5B 82.0(17) . 2
O5B Ca2B C5B 90.0(5) 2 2
O5B Ca2B C5B 78.5(7) . 2
O3B Ca2B C5B 48.6(10) 8_655 2
O3B Ca2B C5B 148.5(13) 7_565 2
C5B Ca2B C5B 116.7(12) 8_655 2
C5B Ca2B C5B 108.8(6) 7_565 2
O4B Ca2B C5B 130.4(9) 8_655 .
O4B Ca2B C5B 113.9(11) 7_565 .
O4B Ca2B C5B 82.0(17) 2 .
O4B Ca2B C5B 21.7(6) . .
O5B Ca2B C5B 78.5(7) 2 .
O5B Ca2B C5B 90.0(5) . .
O3B Ca2B C5B 148.5(13) 8_655 .
O3B Ca2B C5B 48.6(10) 7_565 .
C5B Ca2B C5B 108.8(6) 8_655 .
C5B Ca2B C5B 116.7(12) 7_565 .
C5B Ca2B C5B 100(2) 2 .
O5B K1B OW3B 162.9(7) . .
O5B K1B O3B 67.7(5) . .
OW3B K1B O3B 99.2(7) . .
O5B K1B OW3B 104.7(6) . 8_655
OW3B K1B OW3B 87.3(7) . 8_655
O3B K1B OW3B 170.9(9) . 8_655
O5B K1B C5B 76.7(6) . 2
OW3B K1B C5B 111.5(9) . 2
O3B K1B C5B 75.2(11) . 2
OW3B K1B C5B 108.5(14) 8_655 2
O5B K1B C4B 76.8(7) . 8_655
OW3B K1B C4B 118.1(9) . 8_655
O3B K1B C4B 102.7(10) . 8_655
OW3B K1B C4B 79.7(8) 8_655 8_655
C5B K1B C4B 29.8(13) 2 8_655
O5B K1B C1B 95.3(12) . 5_567
OW3B K1B C1B 74.9(13) . 5_567
O3B K1B C1B 96.8(12) . 5_567
OW3B K1B C1B 78.5(11) 8_655 5_567
C5B K1B C1B 170.3(14) 2 5_567
C4B K1B C1B 154.0(8) 8_655 5_567
O5B K1B C6B 98.4(6) . 8_656
OW3B K1B C6B 88.0(9) . 8_656
O3B K1B C6B 74.6(7) . 8_656
OW3B K1B C6B 112.4(9) 8_655 8_656
C5B K1B C6B 23.8(7) 2 8_656
C4B K1B C6B 45.6(4) 8_655 8_656
C1B K1B C6B 159.5(8) 5_567 8_656
O5B K1B C7B 119.2(7) . 8_656
OW3B K1B C7B 71.5(9) . 8_656
O3B K1B C7B 95.7(7) . 8_656
OW3B K1B C7B 92.5(9) 8_655 8_656
C5B K1B C7B 42.8(6) 2 8_656
C4B K1B C7B 49.3(7) 8_655 8_656
C1B K1B C7B 145.5(12) 5_567 8_656
C6B K1B C7B 24.9(4) 8_656 8_656
O5B K1B C3B 101.5(6) . .
OW3B K1B C3B 61.7(6) . .
O3B K1B C3B 44.9(5) . .
OW3B K1B C3B 136.2(8) 8_655 .
C5B K1B C3B 111.3(12) 2 .
C4B K1B C3B 140.9(10) 8_655 .
C1B K1B C3B 64.6(10) 5_567 .
C6B K1B C3B 97.6(8) 8_656 .
C7B K1B C3B 104.5(8) 8_656 .
O5B K1B C3B 97.1(6) . 8_655
OW3B K1B C3B 99.4(9) . 8_655
O3B K1B C3B 123.9(10) . 8_655
OW3B K1B C3B 60.7(8) 8_655 8_655
C5B K1B C3B 48.7(13) 2 8_655
C4B K1B C3B 24.6(4) 8_655 8_655
C1B K1B C3B 139.1(11) 5_567 8_655
C6B K1B C3B 53.9(6) 8_656 8_655
C7B K1B C3B 43.6(5) 8_656 8_655
C3B K1B C3B 148.1(9) . 8_655
O5B K1B C7B 44.5(4) . .
OW3B K1B C7B 134.2(8) . .
O3B K1B C7B 101.2(6) . .
OW3B K1B C7B 69.7(8) 8_655 .
C5B K1B C7B 113.2(8) 2 .
C4B K1B C7B 96.8(7) 8_655 .
C1B K1B C7B 62.3(10) 5_567 .
C6B K1B C7B 137.0(7) 8_656 .
C7B K1B C7B 145.0(8) 8_656 .
C3B K1B C7B 109.1(7) . .
C3B K1B C7B 102.4(7) 8_655 .
Ca1B OW1B Ca1B 120.7(12) 7_566 .
OW2B O1B C1B 23(3) 5_567 .
OW2B O2B C1B 24(3) 5_567 .
OW2B O2B Ca1B 118(2) 5_567 .
C1B O2B Ca1B 128(2) . .
OW2B C1B O2B 63(5) 5_567 .
OW2B C1B O1B 78(7) 5_567 .
O2B C1B O1B 121(3) . .
OW2B C1B K1B 113(7) 5_567 5_567
O2B C1B K1B 128(2) . 5_567
O1B C1B K1B 108(3) . 5_567
C3B C2B C7B 127(3) 8_655 8_656
C3B C2B K1B 78.2(19) 8_655 .
C7B C2B K1B 75.0(17) 8_656 .
C2B C3B C4B 110(3) 8_656 .
C2B C3B K1B 146(2) 8_656 .
C4B C3B K1B 80.7(9) . .
C2B C3B K1B 78(2) 8_656 8_656
C4B C3B K1B 70.4(16) . 8_656
K1B C3B K1B 76.0(6) . 8_656
O3B C4B C3B 121.8(16) . .
O3B C4B C5B 113(2) . 7_566
C3B C4B C5B 125(2) . 7_566
O3B C4B K1B 109.8(19) . 8_656
C3B C4B K1B 85.0(17) . 8_656
C5B C4B K1B 73.7(18) 7_566 8_656
O3B C4B K1B 55.7(9) . .
C3B C4B K1B 75.2(9) . .
C5B C4B K1B 142(2) 7_566 .
K1B C4B K1B 77.5(6) 8_656 .
C4B O3B Ca1B 132(2) . .
C4B O3B Ca2B 114.4(17) . 7_566
Ca1B O3B Ca2B 96.9(9) . 7_566
C4B O3B K1B 101.5(11) . .
Ca1B O3B K1B 98.7(6) . .
Ca2B O3B K1B 112.1(10) 7_566 .
C6B C5B O4B 125(4) 7_566 .
C6B C5B C4B 115(3) 7_566 7_565
O4B C5B C4B 120(3) . 7_565
C6B C5B Ca1B 112.1(18) 7_566 .
O4B C5B Ca1B 44.3(10) . .
C4B C5B Ca1B 109(2) 7_565 .
C6B C5B Ca2B 84(3) 7_566 7_566
O4B C5B Ca2B 44.9(19) . 7_566
C4B C5B Ca2B 156.3(19) 7_565 7_566
Ca1B C5B Ca2B 72.7(8) . 7_566
C6B C5B K1B 81.8(19) 7_566 2
O4B C5B K1B 115(2) . 2
C4B C5B K1B 76.5(15) 7_565 2
Ca1B C5B K1B 158.6(13) . 2
Ca2B C5B K1B 93.6(15) 7_566 2
C6B C5B Ca2B 159(4) 7_566 .
O4B C5B Ca2B 42.3(11) . .
C4B C5B Ca2B 81.5(14) 7_565 .
Ca1B C5B Ca2B 71.3(4) . .
Ca2B C5B Ca2B 76.9(8) 7_566 .
K1B C5B Ca2B 89.9(7) 2 .
C5B O4B Ca1B 111.9(16) . .
C5B O4B Ca2B 112(3) . 7_566
Ca1B O4B Ca2B 103.2(9) . 7_566
C5B O4B Ca2B 116.0(16) . .
Ca1B O4B Ca2B 101.9(7) . .
Ca2B O4B Ca2B 111.2(10) 7_566 .
C5B C6B O5B 118(3) 7_565 .
C5B C6B C7B 119(3) 7_565 .
O5B C6B C7B 122.2(14) . .
C5B C6B K1B 74.4(17) 7_565 8_655
O5B C6B K1B 111.2(16) . 8_655
C7B C6B K1B 80.2(17) . 8_655
C5B C6B K1B 143(3) 7_565 .
O5B C6B K1B 54.0(8) . .
C7B C6B K1B 76.5(9) . .
K1B C6B K1B 77.0(5) 8_655 .
C6B O5B Ca1B 130.8(17) . .
C6B O5B Ca2B 110.1(13) . .
Ca1B O5B Ca2B 99.0(6) . .
C6B O5B K1B 103.6(11) . .
Ca1B O5B K1B 99.0(6) . .
Ca2B O5B K1B 114.2(7) . .
C2B C7B C6B 123(2) 8_655 .
C2B C7B K1B 80.8(19) 8_655 8_655
C6B C7B K1B 75.0(17) . 8_655
C2B C7B K1B 142(2) 8_655 .
C6B C7B K1B 79.4(9) . .
K1B C7B K1B 76.6(6) 8_655 .
C1B OW2B O2B 93(7) 5_567 5_567
C1B OW2B O1B 79(6) 5_567 5_567
O2B OW2B O1B 133(4) 5_567 5_567
C1B OW2B Ca1B 112(6) 5_567 5_567
O2B OW2B Ca1B 42.3(13) 5_567 5_567
O1B OW2B Ca1B 99(3) 5_567 5_567
C1B OW2B K1B 59(6) 5_567 .
O2B OW2B K1B 118(2) 5_567 .
O1B OW2B K1B 96(3) 5_567 .
Ca1B OW2B K1B 160.6(13) 5_567 .
K1B OW3B K1B 91.2(8) . 8_656

loop_
_geom_bond_atom_site_label_1
_geom_bond_atom_site_label_2
_geom_bond_distance
_geom_bond_site_symmetry_2
Ca1A O3A 2.260(3) .
Ca1A O5A 2.267(3) .
Ca1A O4A 2.314(3) .
Ca1A O2A 2.313(3) .
Ca1A OW1A 2.505(3) 7_565
Ca1A OW1A 2.526(3) .
Ca1A C5A 3.071(4) .
Ca1A Ca2A 3.6292(9) .
Ca1A Ca2A 3.6655(9) 7_566
Ca1A K1A 3.8985(12) .
Ca1A Ca1A 4.3571(6) 7_565
Ca1A Ca1A 4.3571(6) 7_566
Ca2A O4A 2.399(3) 8_655
Ca2A O4A 2.399(3) 7_565
Ca2A O4A 2.411(3) 2
Ca2A O4A 2.411(3) .
Ca2A O3A 2.527(3) 8_655
Ca2A O3A 2.527(3) 7_565
Ca2A O5A 2.544(3) 2
Ca2A O5A 2.544(3) .
Ca2A C5A 3.212(4) 2
Ca2A C5A 3.212(4) .
Ca2A C5A 3.217(4) 8_655
Ca2A C5A 3.217(4) 7_565
K1A O5A 2.820(3) .
K1A OW3A 2.830(5) .
K1A OW3A 2.840(5) 8_655
K1A O3A 2.878(3) .
K1A C5A 3.154(4) 2
K1A C6A 3.191(4) 8_656
K1A C4A 3.202(4) 8_655
K1A C3A 3.304(4) 8_655
K1A C7A 3.311(4) 8_656
K1A C3A 3.317(4) .
K1A C7A 3.331(4) .
K1A C2A 3.350(4) .
OW1A Ca1A 2.505(3) 7_566
O1A C1A 1.293(5) .
O2A C1A 1.261(5) .
C1A C2A 1.489(5) 4_466
C2A C3A 1.395(5) 8_655
C2A C7A 1.404(5) 8_656
C2A C1A 1.489(5) 4_566
C3A C2A 1.395(5) 8_656
C3A C4A 1.394(5) .
C3A K1A 3.304(4) 8_656
C4A O3A 1.340(4) .
C4A C5A 1.411(5) 7_566
C4A K1A 3.202(4) 8_656
O3A Ca2A 2.527(3) 7_566
C5A O4A 1.337(5) .
C5A C4A 1.411(5) 7_565
C5A C6A 1.421(5) 7_566
C5A K1A 3.154(4) 2
C5A Ca2A 3.217(4) 7_566
O4A Ca2A 2.399(3) 7_566
C6A O5A 1.326(5) .
C6A C7A 1.410(5) .
C6A C5A 1.421(5) 7_565
C6A K1A 3.191(4) 8_655
C7A C2A 1.404(5) 8_655
C7A K1A 3.311(4) 8_655
OW3A K1A 2.840(5) 8_656
Ca1B O3B 2.248(16) .
Ca1B O5B 2.281(15) .
Ca1B O4B 2.303(16) .
Ca1B O2B 2.306(15) .
Ca1B OW1B 2.51(3) 7_565
Ca1B OW1B 2.511(16) .
Ca1B OW2B 3.01(3) 5_567
Ca1B C5B 3.058(17) .
Ca1B Ca2B 3.648(13) 7_566
Ca1B Ca2B 3.669(11) .
Ca1B K1B 3.889(14) .
Ca1B Ca1B 4.360(9) 7_565
Ca2B O4B 2.35(3) 8_655
Ca2B O4B 2.35(3) 7_565
Ca2B O4B 2.422(17) 2
Ca2B O4B 2.422(17) .
Ca2B O5B 2.539(15) 2
Ca2B O5B 2.539(15) .
Ca2B O3B 2.62(3) 8_655
Ca2B O3B 2.62(3) 7_565
Ca2B C5B 3.10(6) 8_655
Ca2B C5B 3.10(6) 7_565
Ca2B C5B 3.234(19) 2
Ca2B C5B 3.234(19) .
K1B O5B 2.812(15) .
K1B OW3B 2.834(16) .
K1B O3B 2.853(16) .
K1B OW3B 2.91(4) 8_655
K1B C5B 3.13(3) 2
K1B C4B 3.17(4) 8_655
K1B C1B 3.18(4) 5_567
K1B C6B 3.21(3) 8_656
K1B C7B 3.28(4) 8_656
K1B C3B 3.316(17) .
K1B C3B 3.35(4) 8_655
K1B C7B 3.341(16) .
OW1B Ca1B 2.51(3) 7_566
O1B OW2B 1.29(6) 5_567
O1B C1B 1.29(2) .
O2B OW2B 1.13(5) 5_567
O2B C1B 1.265(19) .
C1B OW2B 0.52(6) 5_567
C1B K1B 3.18(4) 5_567
C2B C3B 1.36(4) 8_655
C2B C7B 1.39(4) 8_656
C3B C2B 1.36(4) 8_656
C3B C4B 1.401(19) .
C3B K1B 3.35(4) 8_656
C4B O3B 1.340(17) .
C4B C5B 1.62(7) 7_566
C4B K1B 3.17(4) 8_656
O3B Ca2B 2.62(3) 7_566
C5B C6B 1.31(4) 7_566
C5B O4B 1.330(19) .
C5B C4B 1.62(7) 7_565
C5B Ca2B 3.10(6) 7_566
C5B K1B 3.13(3) 2
O4B Ca2B 2.35(3) 7_566
C6B C5B 1.31(4) 7_565
C6B O5B 1.321(16) .
C6B C7B 1.399(18) .
C6B K1B 3.21(3) 8_655
C7B C2B 1.39(4) 8_655
C7B K1B 3.28(4) 8_655
OW2B C1B 0.52(6) 5_567
OW2B O2B 1.13(5) 5_567
OW2B O1B 1.29(6) 5_567
OW2B Ca1B 3.01(3) 5_567
OW3B K1B 2.91(4) 8_656
